data_7043035
loop_
_publ_author_name
'Liu, Jia-Jia'
'Meng, Yin-Shan'
'Hlavi\<cka, Ivo'
'Orlita, Milan'
'Jiang, ShangDa'
'Wang, Bing-Wu'
'Gao, Song'

_publ_section_title
;
 Determination of Zero-Field Splittings in Co2+ Halides Complexes with
 Magnetic and Far-IR Measurements
;
_journal_name_full 'Dalton Trans.'
_journal_paper_doi 10.1039/C7DT01486D
_journal_year 2017
_chemical_formula_sum 'C27 H31 Cl2 Co I2 N3'
_chemical_formula_weight 781.18
_chemical_name_systematic
; 
 ? 
;
_space_group_IT_number 14
_symmetry_cell_setting monoclinic
_symmetry_space_group_name_Hall '-P 2ybc'
_symmetry_space_group_name_H-M 'P 1 21/c 1'
_atom_sites_solution_hydrogens geom
_atom_sites_solution_primary direct
_atom_sites_solution_secondary difmap
_audit_creation_method SHELXL-97
_audit_update_record
;
2017-03-06 deposited with the CCDC.
2017-05-18 downloaded from the CCDC.
;
_cell_angle_alpha 90.00
_cell_angle_beta 109.094(5)
_cell_angle_gamma 90.00
_cell_formula_units_Z 4
_cell_length_a 12.5631(6)
_cell_length_b 18.9466(6)
_cell_length_c 13.4530(5)
_cell_measurement_reflns_used 5540
_cell_measurement_temperature 180(2)
_cell_measurement_theta_max 28.5860
_cell_measurement_theta_min 3.2530
_cell_volume 3026.0(2)
_computing_cell_refinement
;
CrysAlisPro, Agilent Technologies,
Version 1.171.37.35 (release 13-08-2014 CrysAlis171 .NET)
(compiled Aug 13 2014,18:06:01)
;
_computing_data_collection
;
CrysAlisPro, Agilent Technologies,
Version 1.171.37.35 (release 13-08-2014 CrysAlis171 .NET)
(compiled Aug 13 2014,18:06:01)
;
_computing_data_reduction
;
CrysAlisPro, Agilent Technologies,
Version 1.171.37.35 (release 13-08-2014 CrysAlis171 .NET)
(compiled Aug 13 2014,18:06:01)
;
_computing_structure_refinement 'SHELXL-97 (Sheldrick, 1997)'
_computing_structure_solution 'SHELXS-97 (Sheldrick, 1990)'
_diffrn_ambient_temperature 180(2)
_diffrn_detector_area_resol_mean 10.3914
_diffrn_measured_fraction_theta_full 0.998
_diffrn_measured_fraction_theta_max 0.998
_diffrn_measurement_device_type 'SuperNova, Dual, Cu at zero, Atlas'
_diffrn_radiation_monochromator mirror
_diffrn_radiation_source 'SuperNova (Mo) X-ray Source'
_diffrn_radiation_type MoK\a
_diffrn_radiation_wavelength 0.71073
_diffrn_reflns_av_R_equivalents 0.0590
_diffrn_reflns_av_sigmaI/netI 0.0579
_diffrn_reflns_limit_h_max 15
_diffrn_reflns_limit_h_min -14
_diffrn_reflns_limit_k_max 23
_diffrn_reflns_limit_k_min -17
_diffrn_reflns_limit_l_max 16
_diffrn_reflns_limit_l_min -16
_diffrn_reflns_number 19374
_diffrn_reflns_theta_full 26.02
_diffrn_reflns_theta_max 26.02
_diffrn_reflns_theta_min 3.20
_exptl_absorpt_coefficient_mu 2.800
_exptl_absorpt_correction_T_max 0.734
_exptl_absorpt_correction_T_min 0.679
_exptl_absorpt_correction_type gaussian
_exptl_absorpt_process_details
;
CrysAlisPro, Agilent Technologies,
Version 1.171.37.35 (release 13-08-2014 CrysAlis171 .NET)
(compiled Aug 13 2014,18:06:01)
Numerical absorption correction based on gaussian integration over
            a multifaceted crystal model
;
_exptl_crystal_colour 'clear dark green'
_exptl_crystal_density_diffrn 1.715
_exptl_crystal_density_method 'not measured'
_exptl_crystal_description block
_exptl_crystal_F_000 1524
_exptl_crystal_size_max 0.2191
_exptl_crystal_size_mid 0.1553
_exptl_crystal_size_min 0.1427
_refine_diff_density_max 1.238
_refine_diff_density_min -1.114
_refine_diff_density_rms 0.116
_refine_ls_extinction_method none
_refine_ls_goodness_of_fit_ref 1.063
_refine_ls_hydrogen_treatment mixed
_refine_ls_matrix_type full
_refine_ls_number_parameters 322
_refine_ls_number_reflns 5958
_refine_ls_number_restraints 0
_refine_ls_restrained_S_all 1.063
_refine_ls_R_factor_all 0.0544
_refine_ls_R_factor_gt 0.0350
_refine_ls_shift/su_max 0.001
_refine_ls_shift/su_mean 0.000
_refine_ls_structure_factor_coef Fsqd
_refine_ls_weighting_details 'calc w=1/[\s^2^(Fo^2^)+(0.0283P)^2^+0.0000P] where P=(Fo^2^+2Fc^2^)/3'
_refine_ls_weighting_scheme calc
_refine_ls_wR_factor_gt 0.0738
_refine_ls_wR_factor_ref 0.0851
_reflns_number_gt 4596
_reflns_number_total 5958
_reflns_threshold_expression >2sigma(I)
_cod_data_source_file c7dt01486d2.cif
_cod_data_source_block 1
_cod_original_sg_symbol_H-M p21/c
_cod_database_code 7043035

loop_
_symmetry_equiv_pos_as_xyz
'x, y, z'
'-x, y+1/2, -z+1/2'
'-x, -y, -z'
'x, -y-1/2, z-1/2'

loop_
_atom_site_label
_atom_site_type_symbol
_atom_site_fract_x
_atom_site_fract_y
_atom_site_fract_z
_atom_site_U_iso_or_equiv
_atom_site_adp_type
_atom_site_occupancy
_atom_site_symmetry_multiplicity
_atom_site_calc_flag
_atom_site_refinement_flags
Co3 Co 0.22301(5) 0.35417(3) 0.91533(4) 0.02040(14) Uani 1 1 d .
I1 I 0.22019(3) 0.291422(16) 0.74391(2) 0.03362(10) Uani 1 1 d .
I2 I 0.19773(3) 0.493343(15) 0.87785(2) 0.03202(10) Uani 1 1 d .
Cl4 Cl 0.60856(14) 0.50136(7) 0.43821(12) 0.0574(4) Uani 1 1 d .
Cl1 Cl 0.8792(2) 0.46000(14) 0.53816(15) 0.1148(9) Uani 1 1 d .
N2 N 0.2372(3) 0.37276(17) 1.0694(2) 0.0208(8) Uani 1 1 d .
N1 N 0.4020(3) 0.34644(17) 1.0048(2) 0.0214(8) Uani 1 1 d .
N3 N 0.0611(3) 0.32601(17) 0.9292(2) 0.0221(8) Uani 1 1 d .
C1 C 0.4868(4) 0.3157(2) 0.9662(3) 0.0242(10) Uani 1 1 d .
C4 C 0.1443(4) 0.3760(2) 1.0955(3) 0.0205(9) Uani 1 1 d .
C5 C 0.0450(4) 0.3448(2) 1.0148(3) 0.0229(10) Uani 1 1 d .
C2 C 0.4319(4) 0.3723(2) 1.0981(3) 0.0233(10) Uani 1 1 d .
C3 C 0.3378(4) 0.3901(2) 1.1375(3) 0.0238(10) Uani 1 1 d .
C6 C -0.0297(4) 0.2916(2) 0.8493(3) 0.0255(10) Uani 1 1 d .
C7 C 0.2497(4) 0.4227(2) 1.2636(3) 0.0316(11) Uani 1 1 d .
H7 H 0.2536 0.4413 1.3287 0.038 Uiso 1 1 calc R
C8 C 0.1471(4) 0.4023(2) 1.1931(3) 0.0288(11) Uani 1 1 d .
H8 H 0.0814 0.4060 1.2104 0.035 Uiso 1 1 calc R
C9 C 0.3467(4) 0.4153(2) 1.2369(3) 0.0294(11) Uani 1 1 d .
H9 H 0.4166 0.4270 1.2847 0.035 Uiso 1 1 calc R
C10 C -0.1132(4) 0.3327(3) 0.7799(3) 0.0327(11) Uani 1 1 d .
C11 C 0.5509(4) 0.3810(3) 1.1692(3) 0.0324(11) Uani 1 1 d .
H11A H 0.5751 0.3385 1.2092 0.049 Uiso 1 1 calc R
H11B H 0.5551 0.4198 1.2162 0.049 Uiso 1 1 calc R
H11C H 0.5988 0.3901 1.1278 0.049 Uiso 1 1 calc R
C12 C 0.5078(4) 0.2447(2) 0.9835(3) 0.0306(11) Uani 1 1 d .
C13 C 0.5863(4) 0.2135(3) 0.9443(3) 0.0375(12) Uani 1 1 d .
H13 H 0.6016 0.1656 0.9551 0.045 Uiso 1 1 calc R
C14 C -0.0293(4) 0.2180(2) 0.8452(3) 0.0292(11) Uani 1 1 d .
C15 C -0.0588(4) 0.3327(3) 1.0418(3) 0.0351(12) Uani 1 1 d .
H15A H -0.1129 0.3080 0.9853 0.053 Uiso 1 1 calc R
H15B H -0.0897 0.3773 1.0526 0.053 Uiso 1 1 calc R
H15C H -0.0411 0.3051 1.1049 0.053 Uiso 1 1 calc R
C16 C -0.1168(5) 0.1862(3) 0.7669(4) 0.0364(12) Uani 1 1 d .
H16 H -0.1197 0.1372 0.7629 0.044 Uiso 1 1 calc R
C17 C 0.5394(4) 0.3567(2) 0.9099(3) 0.0273(10) Uani 1 1 d .
C18 C -0.1978(4) 0.2974(3) 0.7016(3) 0.0376(12) Uani 1 1 d .
H18 H -0.2541 0.3234 0.6531 0.045 Uiso 1 1 calc R
C19 C -0.1994(4) 0.2250(3) 0.6949(4) 0.0386(13) Uani 1 1 d .
H19 H -0.2560 0.2023 0.6421 0.046 Uiso 1 1 calc R
C20 C 0.6186(4) 0.3235(3) 0.8734(3) 0.0356(12) Uani 1 1 d .
H20 H 0.6567 0.3496 0.8372 0.043 Uiso 1 1 calc R
C21 C 0.5147(4) 0.4334(2) 0.8883(4) 0.0367(12) Uani 1 1 d .
H21A H 0.5574 0.4605 0.9484 0.055 Uiso 1 1 calc R
H21B H 0.4358 0.4418 0.8744 0.055 Uiso 1 1 calc R
H21C H 0.5350 0.4473 0.8282 0.055 Uiso 1 1 calc R
C22 C 0.0615(5) 0.1760(2) 0.9221(4) 0.0398(13) Uani 1 1 d .
H22A H 0.0587 0.1837 0.9918 0.060 Uiso 1 1 calc R
H22B H 0.1335 0.1907 0.9191 0.060 Uiso 1 1 calc R
H22C H 0.0505 0.1268 0.9050 0.060 Uiso 1 1 calc R
C23 C 0.6411(4) 0.2523(3) 0.8903(4) 0.0420(13) Uani 1 1 d .
H23 H 0.6936 0.2307 0.8650 0.050 Uiso 1 1 calc R
C24 C 0.4460(5) 0.2013(3) 1.0414(4) 0.0474(14) Uani 1 1 d .
H24A H 0.4602 0.2204 1.1107 0.071 Uiso 1 1 calc R
H24B H 0.4719 0.1534 1.0467 0.071 Uiso 1 1 calc R
H24C H 0.3666 0.2027 1.0037 0.071 Uiso 1 1 calc R
C25 C -0.1169(5) 0.4112(3) 0.7896(4) 0.0463(14) Uani 1 1 d .
H25A H -0.1302 0.4232 0.8538 0.069 Uiso 1 1 calc R
H25B H -0.1766 0.4299 0.7310 0.069 Uiso 1 1 calc R
H25C H -0.0464 0.4310 0.7900 0.069 Uiso 1 1 calc R
C26 C 0.7202(6) 0.5390(4) 0.4029(5) 0.070(2) Uani 1 1 d .
H26A H 0.6906 0.5556 0.3308 0.084 Uiso 1 1 calc R
H26B H 0.7487 0.5797 0.4473 0.084 Uiso 1 1 calc R
C27 C 0.8126(7) 0.4913(5) 0.4119(5) 0.088(3) Uani 1 1 d .
H27A H 0.8678 0.5154 0.3878 0.106 Uiso 1 1 calc R
H27B H 0.7845 0.4514 0.3656 0.106 Uiso 1 1 calc R

loop_
_atom_site_aniso_label
_atom_site_aniso_U_11
_atom_site_aniso_U_22
_atom_site_aniso_U_33
_atom_site_aniso_U_23
_atom_site_aniso_U_13
_atom_site_aniso_U_12
Co3 0.0184(4) 0.0234(3) 0.0200(3) -0.0010(2) 0.0071(2) -0.0012(3)
I1 0.0383(2) 0.03775(19) 0.02735(16) -0.01023(13) 0.01423(14) -0.00671(15)
I2 0.0318(2) 0.02553(16) 0.03968(18) 0.00580(13) 0.01294(15) 0.00180(14)
Cl4 0.0539(11) 0.0517(8) 0.0692(9) -0.0118(7) 0.0237(8) -0.0152(7)
Cl1 0.0860(17) 0.177(2) 0.0921(13) 0.0595(15) 0.0432(13) 0.0424(17)
N2 0.020(2) 0.0213(18) 0.0210(17) 0.0021(14) 0.0065(16) -0.0008(16)
N1 0.022(2) 0.0206(18) 0.0223(17) 0.0012(14) 0.0078(16) 0.0033(16)
N3 0.019(2) 0.0229(18) 0.0263(18) -0.0009(15) 0.0106(16) -0.0010(16)
C1 0.015(3) 0.033(2) 0.022(2) -0.0065(19) 0.0024(18) -0.002(2)
C4 0.019(3) 0.023(2) 0.022(2) 0.0029(17) 0.0099(18) -0.0009(19)
C5 0.021(3) 0.024(2) 0.025(2) -0.0001(18) 0.0086(19) 0.0002(19)
C2 0.022(3) 0.020(2) 0.028(2) 0.0049(18) 0.010(2) 0.0006(19)
C3 0.024(3) 0.025(2) 0.024(2) 0.0017(18) 0.009(2) -0.002(2)
C6 0.020(3) 0.032(2) 0.028(2) -0.0064(19) 0.013(2) -0.008(2)
C7 0.037(3) 0.033(3) 0.028(2) -0.007(2) 0.015(2) -0.002(2)
C8 0.022(3) 0.035(3) 0.034(2) -0.003(2) 0.016(2) 0.002(2)
C9 0.027(3) 0.036(3) 0.021(2) -0.0036(19) 0.002(2) -0.004(2)
C10 0.022(3) 0.043(3) 0.034(2) 0.000(2) 0.011(2) -0.004(2)
C11 0.021(3) 0.044(3) 0.029(2) 0.001(2) 0.003(2) 0.006(2)
C12 0.021(3) 0.032(3) 0.035(2) -0.005(2) 0.006(2) 0.001(2)
C13 0.027(3) 0.038(3) 0.042(3) -0.011(2) 0.003(2) 0.006(2)
C14 0.031(3) 0.031(2) 0.029(2) -0.009(2) 0.015(2) -0.008(2)
C15 0.024(3) 0.048(3) 0.039(3) -0.011(2) 0.017(2) -0.007(2)
C16 0.038(3) 0.041(3) 0.040(3) -0.012(2) 0.026(3) -0.013(3)
C17 0.016(3) 0.038(3) 0.026(2) -0.006(2) 0.0049(19) -0.002(2)
C18 0.024(3) 0.058(3) 0.031(2) -0.004(2) 0.008(2) 0.003(3)
C19 0.021(3) 0.060(4) 0.037(3) -0.021(3) 0.014(2) -0.021(3)
C20 0.022(3) 0.051(3) 0.036(3) -0.009(2) 0.012(2) -0.005(2)
C21 0.033(3) 0.039(3) 0.042(3) 0.005(2) 0.016(2) -0.005(2)
C22 0.050(4) 0.025(2) 0.046(3) -0.005(2) 0.018(3) -0.007(2)
C23 0.022(3) 0.062(4) 0.043(3) -0.023(3) 0.011(2) 0.001(3)
C24 0.046(4) 0.031(3) 0.069(3) 0.006(3) 0.023(3) 0.004(3)
C25 0.035(4) 0.043(3) 0.052(3) 0.013(2) 0.002(3) 0.005(3)
C26 0.068(5) 0.083(5) 0.061(4) 0.013(3) 0.023(4) -0.027(4)
C27 0.060(5) 0.159(8) 0.055(4) 0.011(4) 0.032(4) 0.005(5)

loop_
_atom_type_symbol
_atom_type_description
_atom_type_scat_dispersion_real
_atom_type_scat_dispersion_imag
_atom_type_scat_source
C C 0.0033 0.0016 'International Tables Vol C Tables 4.2.6.8 and 6.1.1.4'
H H 0.0000 0.0000 'International Tables Vol C Tables 4.2.6.8 and 6.1.1.4'
N N 0.0061 0.0033 'International Tables Vol C Tables 4.2.6.8 and 6.1.1.4'
Cl Cl 0.1484 0.1585 'International Tables Vol C Tables 4.2.6.8 and 6.1.1.4'
Co Co 0.3494 0.9721 'International Tables Vol C Tables 4.2.6.8 and 6.1.1.4'
I I -0.4742 1.8119 'International Tables Vol C Tables 4.2.6.8 and 6.1.1.4'

loop_
_geom_angle_atom_site_label_1
_geom_angle_atom_site_label_2
_geom_angle_atom_site_label_3
_geom_angle
N2 Co3 N3 74.29(13)
N2 Co3 N1 73.79(13)
N3 Co3 N1 139.69(12)
N2 Co3 I1 162.11(10)
N3 Co3 I1 102.96(9)
N1 Co3 I1 99.91(8)
N2 Co3 I2 89.25(9)
N3 Co3 I2 101.61(9)
N1 Co3 I2 101.94(9)
I1 Co3 I2 108.55(2)
C4 N2 C3 121.6(3)
C4 N2 Co3 118.8(3)
C3 N2 Co3 119.0(3)
C2 N1 C1 119.2(4)
C2 N1 Co3 115.7(3)
C1 N1 Co3 125.1(2)
C5 N3 C6 118.4(4)
C5 N3 Co3 115.9(3)
C6 N3 Co3 125.6(2)
C12 C1 C17 122.5(4)
C12 C1 N1 117.0(4)
C17 C1 N1 120.4(4)
N2 C4 C8 120.9(4)
N2 C4 C5 113.0(3)
C8 C4 C5 126.0(4)
N3 C5 C15 126.0(4)
N3 C5 C4 115.2(4)
C15 C5 C4 118.6(3)
N1 C2 C3 115.0(4)
N1 C2 C11 125.4(4)
C3 C2 C11 119.5(4)
N2 C3 C9 120.3(4)
N2 C3 C2 112.6(3)
C9 C3 C2 126.8(4)
C10 C6 C14 123.0(4)
C10 C6 N3 119.0(4)
C14 C6 N3 118.0(4)
C8 C7 C9 119.7(4)
C7 C8 C4 118.4(4)
C7 C9 C3 118.9(4)
C6 C10 C18 117.3(4)
C6 C10 C25 122.5(4)
C18 C10 C25 120.2(5)
C1 C12 C13 118.1(4)
C1 C12 C24 121.1(4)
C13 C12 C24 120.8(4)
C23 C13 C12 121.0(5)
C16 C14 C6 116.9(4)
C16 C14 C22 122.1(4)
C6 C14 C22 121.0(4)
C19 C16 C14 122.0(5)
C1 C17 C20 117.4(4)
C1 C17 C21 122.8(4)
C20 C17 C21 119.8(4)
C19 C18 C10 121.2(5)
C18 C19 C16 119.6(4)
C23 C20 C17 120.9(4)
C13 C23 C20 120.0(5)
C27 C26 Cl4 114.2(5)
C26 C27 Cl1 114.4(5)

loop_
_geom_bond_atom_site_label_1
_geom_bond_atom_site_label_2
_geom_bond_distance
Co3 N2 2.051(3)
Co3 N3 2.169(4)
Co3 N1 2.180(4)
Co3 I1 2.5843(6)
Co3 I2 2.6840(6)
Cl4 C26 1.771(6)
Cl1 C27 1.734(7)
N2 C4 1.325(5)
N2 C3 1.337(5)
N1 C2 1.284(5)
N1 C1 1.451(5)
N3 C5 1.282(5)
N3 C6 1.442(5)
C1 C12 1.377(6)
C1 C17 1.393(6)
C4 C8 1.395(5)
C4 C5 1.483(6)
C5 C15 1.482(6)
C2 C3 1.484(6)
C2 C11 1.497(6)
C3 C9 1.389(5)
C6 C10 1.392(6)
C6 C14 1.395(6)
C7 C8 1.382(6)
C7 C9 1.386(6)
C10 C18 1.399(6)
C10 C25 1.496(6)
C12 C13 1.392(6)
C12 C24 1.509(7)
C13 C23 1.368(7)
C14 C16 1.386(7)
C14 C22 1.494(7)
C16 C19 1.378(7)
C17 C20 1.394(6)
C17 C21 1.496(6)
C18 C19 1.375(7)
C20 C23 1.381(7)
C26 C27 1.445(9)
